data_7057220
loop_
_publ_author_name
'Abu-Youssef, Morsy A. M.'
'Soliman, Saied M.'
'El-Faham, Ayman'
'Albering, J\"org'
'Sharaf, Mona M.'
'Gohar, Yousry M.'
'Diana, Eliano'
'Gatterer, Karl'
'Kettle, Sidney F. A.'

_publ_section_title
;
 A new triazoloquinoxaline ligand and its polymeric 1D silver(i) complex:
 synthesis, structure, and antimicrobial activity
;
_journal_issue 9
_journal_name_full 'New Journal of Chemistry'
_journal_page_first 7197
_journal_paper_doi 10.1039/C7NJ02886E
_journal_volume 42
_journal_year 2018
_chemical_formula_moiety 'C18 H17 Ag2 N7 O6'
_chemical_formula_sum 'C18 H17 Ag2 N7 O6'
_chemical_formula_weight 643.12
_space_group_crystal_system monoclinic
_space_group_IT_number 14
_space_group_name_Hall '-P 2yn'
_space_group_name_H-M_alt 'P 1 21/n 1'
_symmetry_space_group_name_Hall '-P 2yn'
_symmetry_space_group_name_H-M 'P 1 21/n 1'
_atom_sites_solution_hydrogens geom
_audit_creation_method SHELXL-2014/7
_audit_update_record
;
2018-03-21 deposited with the CCDC.
2018-03-27 downloaded from the CCDC.
;
_cell_angle_alpha 90
_cell_angle_beta 113.25(3)
_cell_angle_gamma 90
_cell_formula_units_Z 4
_cell_length_a 14.932(3)
_cell_length_b 10.070(2)
_cell_length_c 15.112(3)
_cell_measurement_reflns_used 2276
_cell_measurement_temperature 298(2)
_cell_measurement_theta_max 23.958
_cell_measurement_theta_min 2.910
_cell_volume 2087.8(9)
_computing_cell_refinement 'HKL Scalepack (Otwinowski & Minor 1997)'
_computing_data_collection 'maXus(Mackay et al., 1999)'
_computing_data_reduction 'Denzo and Scalepak (Otwinowski & Minor, 1997)'
_computing_molecular_graphics 'DIAMOND 3 (Brandenburg, 2003)'
_computing_publication_material 'SHELXL-97 (Sheldrick, 2008)'
_computing_structure_refinement 'SHELXL-2014/7 (Sheldrick, 2014)'
_computing_structure_solution 'SHELXS-97 (Sheldrick, 2008)'
_diffrn_ambient_temperature 298(2)
_diffrn_measured_fraction_theta_full 0.920
_diffrn_measured_fraction_theta_max 0.920
_diffrn_measurement_device_type KappaCCD
_diffrn_measurement_method CCD
_diffrn_radiation_type MoK\a
_diffrn_radiation_wavelength 0.71073
_diffrn_reflns_av_R_equivalents 0.0661
_diffrn_reflns_av_unetI/netI 0.0939
_diffrn_reflns_Laue_measured_fraction_full 0.920
_diffrn_reflns_Laue_measured_fraction_max 0.920
_diffrn_reflns_limit_h_max 17
_diffrn_reflns_limit_h_min -17
_diffrn_reflns_limit_k_max 10
_diffrn_reflns_limit_k_min -10
_diffrn_reflns_limit_l_max 17
_diffrn_reflns_limit_l_min -17
_diffrn_reflns_number 5413
_diffrn_reflns_point_group_measured_fraction_full 0.920
_diffrn_reflns_point_group_measured_fraction_max 0.920
_diffrn_reflns_theta_full 23.958
_diffrn_reflns_theta_max 23.958
_diffrn_reflns_theta_min 2.934
_exptl_absorpt_coefficient_mu 1.929
_exptl_absorpt_correction_T_max 0.6996
_exptl_absorpt_correction_T_min 0.6365
_exptl_absorpt_correction_type multi-scan
_exptl_absorpt_process_details 'SORTAV (Blessing 1995)'
_exptl_crystal_colour Yellow
_exptl_crystal_density_diffrn 2.046
_exptl_crystal_description Cube
_exptl_crystal_F_000 1264
_exptl_crystal_size_max 0.200
_exptl_crystal_size_mid 0.200
_exptl_crystal_size_min 0.200
_refine_diff_density_max 1.267
_refine_diff_density_min -1.207
_refine_diff_density_rms 0.164
_refine_ls_extinction_method none
_refine_ls_goodness_of_fit_ref 1.012
_refine_ls_hydrogen_treatment constr
_refine_ls_matrix_type full
_refine_ls_number_parameters 295
_refine_ls_number_reflns 3369
_refine_ls_number_restraints 0
_refine_ls_restrained_S_all 1.012
_refine_ls_R_factor_all 0.1007
_refine_ls_R_factor_gt 0.0658
_refine_ls_shift/su_max 0.000
_refine_ls_shift/su_mean 0.000
_refine_ls_structure_factor_coef Fsqd
_refine_ls_weighting_details 'w=1/[\s^2^(Fo^2^)+(0.1083P)^2^] where P=(Fo^2^+2Fc^2^)/3'
_refine_ls_weighting_scheme calc
_refine_ls_wR_factor_gt 0.1585
_refine_ls_wR_factor_ref 0.1872
_reflns_Friedel_coverage 0.000
_reflns_number_gt 2248
_reflns_number_total 3369
_reflns_threshold_expression 'I > 2\s(I)'
_cod_data_source_file c7nj02886e2.cif
_cod_data_source_block ag_tria
_cod_depositor_comments 'Adding full bibliography for 7057220--7057221.cif.'
_cod_original_cell_volume 2087.8(8)
_cod_database_code 7057220
_shelx_shelxl_version_number 2014/7
_shelx_space_group_comment
;
The symmetry employed for this shelxl refinement is uniquely defined
by the following loop, which should always be used as a source of
symmetry information in preference to the above space-group names.
They are only intended as comments.
;
_shelx_estimated_absorpt_t_min 0.699
_shelx_estimated_absorpt_t_max 0.699

loop_
_space_group_symop_operation_xyz
'x, y, z'
'-x+1/2, y+1/2, -z+1/2'
'-x, -y, -z'
'x-1/2, -y-1/2, z-1/2'

loop_
_atom_site_label
_atom_site_type_symbol
_atom_site_fract_x
_atom_site_fract_y
_atom_site_fract_z
_atom_site_U_iso_or_equiv
_atom_site_adp_type
_atom_site_occupancy
_atom_site_site_symmetry_order
_atom_site_calc_flag
_atom_site_refinement_flags_posn
_atom_site_refinement_flags_adp
_atom_site_refinement_flags_occupancy
_atom_site_disorder_assembly
_atom_site_disorder_group
Ag1 Ag 0.35220(5) 0.22863(7) 0.89515(5) 0.0574(3) Uani 1 1 d . . . . .
Ag2 Ag 0.11118(6) -0.18827(8) 0.36799(5) 0.0699(3) Uani 1 1 d . . . . .
O1 O 0.4862(5) 0.2749(8) 1.0413(5) 0.0784(16) Uani 1 1 d . . . . .
O2A O 0.5584(16) 0.431(2) 1.1292(12) 0.0784(16) Uani 0.491(19) 1 d . . P A 1
O3A O 0.6214(13) 0.358(2) 1.0269(14) 0.0784(16) Uani 0.491(19) 1 d . . P A 1
O2B O 0.6059(15) 0.393(2) 1.1460(12) 0.0784(16) Uani 0.509(19) 1 d . . P A 2
O3B O 0.5844(13) 0.3710(19) 0.9962(13) 0.0784(16) Uani 0.509(19) 1 d . . P A 2
O4 O 0.0568(6) -0.1886(8) 0.2001(5) 0.084(2) Uani 1 1 d . . . . .
O5 O 0.0057(6) -0.3625(8) 0.2421(5) 0.099(3) Uani 1 1 d . . . . .
O6 O -0.0317(5) -0.3292(7) 0.0924(5) 0.0742(19) Uani 1 1 d . . . . .
N1 N 0.2365(5) -0.0938(7) 0.4878(4) 0.0419(16) Uani 1 1 d . . . . .
N2 N 0.2414(5) -0.1126(6) 0.5812(4) 0.0416(16) Uani 1 1 d . . . . .
N3 N 0.3305(4) 0.0608(6) 0.5819(4) 0.0378(15) Uani 1 1 d . . . . .
N4 N 0.3679(4) 0.1203(6) 0.7707(4) 0.0401(15) Uani 1 1 d . . . . .
N5 N 0.3080(5) 0.0615(7) 0.4128(5) 0.0507(18) Uani 1 1 d . . . . .
N6 N 0.5591(6) 0.3532(8) 1.0641(5) 0.062(2) Uani 1 1 d . . . . .
N7 N 0.0082(5) -0.2944(9) 0.1762(6) 0.057(2) Uani 1 1 d . . . . .
C1 C 0.2907(5) 0.0089(8) 0.4883(5) 0.0407(19) Uani 1 1 d . . . . .
C2 C 0.2955(5) -0.0177(7) 0.6339(5) 0.0356(17) Uani 1 1 d . . . . .
C3 C 0.3146(5) 0.0166(8) 0.7324(5) 0.0377(18) Uani 1 1 d . . . . .
C4 C 0.4138(5) 0.1927(8) 0.7200(6) 0.0411(19) Uani 1 1 d . . . . .
C5 C 0.3993(5) 0.1628(7) 0.6259(6) 0.0414(19) Uani 1 1 d . . . . .
C6 C 0.4510(6) 0.2274(9) 0.5792(7) 0.050(2) Uani 1 1 d . . . . .
H6 H 0.4445 0.2024 0.5177 0.060 Uiso 1 1 calc R U . . .
C7 C 0.5121(7) 0.3295(10) 0.6277(7) 0.061(2) Uani 1 1 d . . . . .
H7 H 0.5464 0.3756 0.5978 0.074 Uiso 1 1 calc R U . . .
C8 C 0.5231(6) 0.3645(9) 0.7194(7) 0.060(2) Uani 1 1 d . . . . .
H8 H 0.5630 0.4356 0.7502 0.072 Uiso 1 1 calc R U . . .
C9 C 0.4754(6) 0.2945(9) 0.7653(7) 0.056(2) Uani 1 1 d . . . . .
H9 H 0.4849 0.3167 0.8282 0.067 Uiso 1 1 calc R U . . .
C10 C 0.2705(7) 0.1950(9) 0.3821(7) 0.064(3) Uani 1 1 d . . . . .
H10A H 0.3130 0.2407 0.3585 0.097 Uiso 1 1 calc R U . . .
H10B H 0.2674 0.2427 0.4358 0.097 Uiso 1 1 calc R U . . .
H10C H 0.2064 0.1892 0.3319 0.097 Uiso 1 1 calc R U . . .
C11 C 0.3041(8) -0.0322(10) 0.3389(7) 0.073(3) Uani 1 1 d . . . . .
H11A H 0.3337 -0.1143 0.3684 0.109 Uiso 1 1 calc R U . . .
H11B H 0.3386 0.0033 0.3025 0.109 Uiso 1 1 calc R U . . .
H11C H 0.2373 -0.0478 0.2969 0.109 Uiso 1 1 calc R U . . .
C12 C 0.2724(6) -0.0681(9) 0.7858(6) 0.051(2) Uani 1 1 d . . . . .
H12A H 0.3048 -0.1536 0.7958 0.061 Uiso 1 1 calc R U . . .
H12B H 0.2044 -0.0829 0.7446 0.061 Uiso 1 1 calc R U . . .
C13 C 0.2769(6) -0.0196(8) 0.8831(5) 0.045(2) Uani 1 1 d . . . . .
C14 C 0.3586(7) -0.0397(9) 0.9665(7) 0.059(2) Uani 1 1 d . . . . .
H14 H 0.4146 -0.0761 0.9633 0.071 Uiso 1 1 calc R U . . .
C15 C 0.3574(9) -0.0057(10) 1.0553(7) 0.073(3) Uani 1 1 d . . . . .
H15 H 0.4122 -0.0208 1.1114 0.087 Uiso 1 1 calc R U . . .
C16 C 0.2775(10) 0.0490(10) 1.0602(7) 0.079(3) Uani 1 1 d . . . . .
H16 H 0.2773 0.0710 1.1199 0.095 Uiso 1 1 calc R U . . .
C17 C 0.1958(8) 0.0729(10) 0.9778(7) 0.066(3) Uani 1 1 d . . . . .
H17 H 0.1410 0.1127 0.9812 0.079 Uiso 1 1 calc R U . . .
C18 C 0.1965(6) 0.0370(8) 0.8908(7) 0.055(2) Uani 1 1 d . . . . .
H18 H 0.1410 0.0514 0.8352 0.066 Uiso 1 1 calc R U . . .

loop_
_atom_site_aniso_label
_atom_site_aniso_U_11
_atom_site_aniso_U_22
_atom_site_aniso_U_33
_atom_site_aniso_U_23
_atom_site_aniso_U_13
_atom_site_aniso_U_12
Ag1 0.0874(6) 0.0517(5) 0.0421(4) -0.0056(3) 0.0350(4) 0.0067(3)
Ag2 0.0740(6) 0.0916(7) 0.0402(5) -0.0129(4) 0.0183(4) -0.0245(4)
O1 0.057(4) 0.112(4) 0.064(4) -0.025(3) 0.021(3) -0.026(3)
O2A 0.057(4) 0.112(4) 0.064(4) -0.025(3) 0.021(3) -0.026(3)
O3A 0.057(4) 0.112(4) 0.064(4) -0.025(3) 0.021(3) -0.026(3)
O2B 0.057(4) 0.112(4) 0.064(4) -0.025(3) 0.021(3) -0.026(3)
O3B 0.057(4) 0.112(4) 0.064(4) -0.025(3) 0.021(3) -0.026(3)
O4 0.101(6) 0.091(5) 0.065(5) -0.023(4) 0.040(4) -0.034(5)
O5 0.130(7) 0.109(6) 0.049(4) 0.016(4) 0.024(5) -0.010(5)
O6 0.076(5) 0.105(5) 0.041(4) -0.021(4) 0.022(3) -0.023(4)
N1 0.054(4) 0.056(4) 0.022(3) -0.006(3) 0.020(3) -0.007(3)
N2 0.060(4) 0.040(4) 0.035(4) 0.001(3) 0.031(3) -0.002(3)
N3 0.041(3) 0.044(4) 0.030(3) 0.001(3) 0.016(3) 0.001(3)
N4 0.041(4) 0.047(4) 0.033(3) -0.006(3) 0.015(3) -0.001(3)
N5 0.065(4) 0.063(5) 0.033(4) -0.001(3) 0.028(3) -0.008(4)
N6 0.072(5) 0.077(5) 0.041(4) -0.018(4) 0.026(4) -0.007(4)
N7 0.051(4) 0.078(6) 0.046(5) -0.007(4) 0.024(4) -0.004(4)
C1 0.041(4) 0.050(5) 0.031(4) -0.001(4) 0.014(3) 0.000(4)
C2 0.041(4) 0.041(5) 0.032(4) -0.001(3) 0.021(3) -0.002(4)
C3 0.037(4) 0.044(5) 0.033(4) -0.001(4) 0.014(3) 0.002(4)
C4 0.043(4) 0.039(5) 0.044(5) -0.006(4) 0.020(4) -0.001(4)
C5 0.043(5) 0.035(5) 0.049(5) -0.009(4) 0.022(4) -0.007(3)
C6 0.046(5) 0.059(6) 0.053(5) -0.003(4) 0.027(4) -0.005(4)
C7 0.056(6) 0.072(7) 0.072(7) 0.003(5) 0.042(5) -0.011(5)
C8 0.060(6) 0.055(6) 0.067(6) -0.021(5) 0.029(5) -0.018(5)
C9 0.055(5) 0.055(6) 0.057(6) -0.018(4) 0.021(5) -0.010(5)
C10 0.065(6) 0.061(7) 0.063(7) 0.021(5) 0.021(5) -0.007(5)
C11 0.085(7) 0.107(8) 0.044(6) -0.018(5) 0.045(5) -0.023(6)
C12 0.062(5) 0.063(6) 0.037(5) -0.010(4) 0.028(4) -0.006(4)
C13 0.061(5) 0.047(5) 0.029(4) -0.002(3) 0.020(4) -0.005(4)
C14 0.063(6) 0.059(6) 0.054(6) 0.000(4) 0.020(5) 0.000(4)
C15 0.106(9) 0.062(6) 0.032(5) -0.005(4) 0.007(5) -0.008(6)
C16 0.148(11) 0.064(7) 0.046(6) -0.009(5) 0.061(7) -0.017(7)
C17 0.093(7) 0.069(6) 0.051(6) -0.009(5) 0.045(6) -0.008(5)
C18 0.056(5) 0.065(6) 0.048(5) -0.010(4) 0.025(4) -0.003(4)

loop_
_atom_type_symbol
_atom_type_description
_atom_type_scat_dispersion_real
_atom_type_scat_dispersion_imag
_atom_type_scat_source
C C 0.0033 0.0016 'International Tables Vol C Tables 4.2.6.8 and 6.1.1.4'
H H 0.0000 0.0000 'International Tables Vol C Tables 4.2.6.8 and 6.1.1.4'
N N 0.0061 0.0033 'International Tables Vol C Tables 4.2.6.8 and 6.1.1.4'
O O 0.0106 0.0060 'International Tables Vol C Tables 4.2.6.8 and 6.1.1.4'
Ag Ag -0.8971 1.1015 'International Tables Vol C Tables 4.2.6.8 and 6.1.1.4'

loop_
_geom_angle_atom_site_label_1
_geom_angle_atom_site_label_2
_geom_angle_atom_site_label_3
_geom_angle
_geom_angle_site_symmetry_1
_geom_angle_site_symmetry_3
N2 Ag1 N4 138.7(2) 2_556 .
N2 Ag1 O1 93.5(2) 2_556 .
N4 Ag1 O1 122.9(2) . .
N1 Ag2 O4 134.4(2) . .
N1 Ag2 O1 96.1(2) . 2_546
O4 Ag2 O1 126.4(3) . 2_546
N6 O1 Ag1 133.7(6) . .
N6 O1 Ag2 113.4(5) . 2_556
Ag1 O1 Ag2 94.8(2) . 2_556
N7 O4 Ag2 103.1(6) . .
C1 N1 N2 108.4(6) . .
C1 N1 Ag2 131.0(5) . .
N2 N1 Ag2 117.0(5) . .
C2 N2 N1 106.9(6) . .
C2 N2 Ag1 134.6(5) . 2_546
N1 N2 Ag1 118.0(5) . 2_546
C2 N3 C1 105.1(6) . .
C2 N3 C5 121.6(6) . .
C1 N3 C5 133.1(6) . .
C3 N4 C4 120.9(6) . .
C3 N4 Ag1 120.7(5) . .
C4 N4 Ag1 115.6(5) . .
C1 N5 C11 115.3(7) . .
C1 N5 C10 116.4(7) . .
C11 N5 C10 117.6(8) . .
O2B N6 O3B 123.4(12) . .
O2A N6 O3A 124.0(12) . .
O2B N6 O1 124.2(11) . .
O3B N6 O1 111.8(10) . .
O2A N6 O1 109.1(11) . .
O3A N6 O1 126.9(11) . .
O6 N7 O5 121.7(9) . .
O6 N7 O4 122.2(8) . .
O5 N7 O4 116.1(8) . .
N1 C1 N5 128.2(7) . .
N1 C1 N3 108.4(6) . .
N5 C1 N3 123.4(7) . .
N2 C2 N3 111.2(6) . .
N2 C2 C3 129.0(7) . .
N3 C2 C3 119.6(7) . .
N4 C3 C2 119.2(7) . .
N4 C3 C12 122.6(7) . .
C2 C3 C12 118.2(7) . .
C9 C4 C5 118.6(8) . .
C9 C4 N4 119.3(8) . .
C5 C4 N4 122.1(7) . .
C4 C5 C6 121.7(7) . .
C4 C5 N3 115.4(7) . .
C6 C5 N3 122.9(7) . .
C7 C6 C5 117.4(8) . .
C7 C6 H6 121.3 . .
C5 C6 H6 121.3 . .
C8 C7 C6 121.2(8) . .
C8 C7 H7 119.4 . .
C6 C7 H7 119.4 . .
C9 C8 C7 119.9(8) . .
C9 C8 H8 120.0 . .
C7 C8 H8 120.0 . .
C4 C9 C8 120.9(9) . .
C4 C9 H9 119.5 . .
C8 C9 H9 119.5 . .
N5 C10 H10A 109.5 . .
N5 C10 H10B 109.5 . .
H10A C10 H10B 109.5 . .
N5 C10 H10C 109.5 . .
H10A C10 H10C 109.5 . .
H10B C10 H10C 109.5 . .
N5 C11 H11A 109.5 . .
N5 C11 H11B 109.5 . .
H11A C11 H11B 109.5 . .
N5 C11 H11C 109.5 . .
H11A C11 H11C 109.5 . .
H11B C11 H11C 109.5 . .
C3 C12 C13 118.4(7) . .
C3 C12 H12A 107.7 . .
C13 C12 H12A 107.7 . .
C3 C12 H12B 107.7 . .
C13 C12 H12B 107.7 . .
H12A C12 H12B 107.1 . .
C18 C13 C14 118.1(8) . .
C18 C13 C12 120.4(7) . .
C14 C13 C12 121.3(8) . .
C13 C14 C15 120.0(9) . .
C13 C14 H14 120.0 . .
C15 C14 H14 120.0 . .
C16 C15 C14 120.3(10) . .
C16 C15 H15 119.8 . .
C14 C15 H15 119.8 . .
C15 C16 C17 120.7(9) . .
C15 C16 H16 119.6 . .
C17 C16 H16 119.6 . .
C18 C17 C16 118.8(10) . .
C18 C17 H17 120.6 . .
C16 C17 H17 120.6 . .
C17 C18 C13 122.0(9) . .
C17 C18 H18 119.0 . .
C13 C18 H18 119.0 . .

loop_
_geom_bond_atom_site_label_1
_geom_bond_atom_site_label_2
_geom_bond_distance
_geom_bond_site_symmetry_2
Ag1 N2 2.243(6) 2_556
Ag1 N4 2.264(6) .
Ag1 O1 2.369(7) .
Ag2 N1 2.239(6) .
Ag2 O4 2.338(8) .
Ag2 O1 2.389(7) 2_546
O1 N6 1.276(10) .
O1 Ag2 2.389(7) 2_556
O2A N6 1.262(18) .
O3A N6 1.26(2) .
O2B N6 1.224(16) .
O3B N6 1.238(19) .
O4 N7 1.258(9) .
O5 N7 1.223(10) .
O6 N7 1.218(9) .
N1 C1 1.311(10) .
N1 N2 1.396(8) .
N2 C2 1.301(9) .
N2 Ag1 2.243(6) 2_546
N3 C2 1.355(9) .
N3 C1 1.401(9) .
N3 C5 1.420(9) .
N4 C3 1.302(9) .
N4 C4 1.416(10) .
N5 C1 1.373(10) .
N5 C11 1.445(11) .
N5 C10 1.459(11) .
C2 C3 1.444(10) .
C3 C12 1.475(11) .
C4 C9 1.367(11) .
C4 C5 1.385(11) .
C5 C6 1.396(12) .
C6 C7 1.378(13) .
C6 H6 0.9300 .
C7 C8 1.376(13) .
C7 H7 0.9300 .
C8 C9 1.370(13) .
C8 H8 0.9300 .
C9 H9 0.9300 .
C10 H10A 0.9600 .
C10 H10B 0.9600 .
C10 H10C 0.9600 .
C11 H11A 0.9600 .
C11 H11B 0.9600 .
C11 H11C 0.9600 .
C12 C13 1.527(10) .
C12 H12A 0.9700 .
C12 H12B 0.9700 .
C13 C18 1.374(11) .
C13 C14 1.380(12) .
C14 C15 1.392(13) .
C14 H14 0.9300 .
C15 C16 1.343(15) .
C15 H15 0.9300 .
C16 C17 1.378(14) .
C16 H16 0.9300 .
C17 C18 1.368(12) .
C17 H17 0.9300 .
C18 H18 0.9300 .

loop_
_geom_torsion_atom_site_label_1
_geom_torsion_atom_site_label_2
_geom_torsion_atom_site_label_3
_geom_torsion_atom_site_label_4
_geom_torsion
_geom_torsion_site_symmetry_1
_geom_torsion_site_symmetry_4
C1 N1 N2 C2 2.2(8) . .
Ag2 N1 N2 C2 -158.7(5) . .
C1 N1 N2 Ag1 175.4(5) . 2_546
Ag2 N1 N2 Ag1 14.5(7) . 2_546
Ag1 O1 N6 O2B 157.9(15) . .
Ag2 O1 N6 O2B 35.2(17) 2_556 .
Ag1 O1 N6 O3B -30.4(15) . .
Ag2 O1 N6 O3B -153.0(12) 2_556 .
Ag1 O1 N6 O2A 121.7(13) . .
Ag2 O1 N6 O2A -0.9(14) 2_556 .
Ag1 O1 N6 O3A -56.0(18) . .
Ag2 O1 N6 O3A -178.6(14) 2_556 .
Ag2 O4 N7 O6 -179.6(7) . .
Ag2 O4 N7 O5 -1.7(9) . .
N2 N1 C1 N5 179.0(7) . .
Ag2 N1 C1 N5 -23.7(12) . .
N2 N1 C1 N3 -1.2(8) . .
Ag2 N1 C1 N3 156.1(5) . .
C11 N5 C1 N1 -29.3(12) . .
C10 N5 C1 N1 114.4(9) . .
C11 N5 C1 N3 151.0(8) . .
C10 N5 C1 N3 -65.3(10) . .
C2 N3 C1 N1 -0.3(8) . .
C5 N3 C1 N1 174.1(7) . .
C2 N3 C1 N5 179.5(7) . .
C5 N3 C1 N5 -6.1(12) . .
N1 N2 C2 N3 -2.4(8) . .
Ag1 N2 C2 N3 -174.0(5) 2_546 .
N1 N2 C2 C3 172.4(7) . .
Ag1 N2 C2 C3 0.9(12) 2_546 .
C1 N3 C2 N2 1.7(8) . .
C5 N3 C2 N2 -173.5(6) . .
C1 N3 C2 C3 -173.7(6) . .
C5 N3 C2 C3 11.1(10) . .
C4 N4 C3 C2 -5.4(10) . .
Ag1 N4 C3 C2 154.9(5) . .
C4 N4 C3 C12 174.7(7) . .
Ag1 N4 C3 C12 -24.9(10) . .
N2 C2 C3 N4 -176.7(7) . .
N3 C2 C3 N4 -2.2(10) . .
N2 C2 C3 C12 3.2(12) . .
N3 C2 C3 C12 177.7(7) . .
C3 N4 C4 C9 -174.9(8) . .
Ag1 N4 C4 C9 23.8(9) . .
C3 N4 C4 C5 4.5(11) . .
Ag1 N4 C4 C5 -156.8(6) . .
C9 C4 C5 C6 4.7(12) . .
N4 C4 C5 C6 -174.6(7) . .
C9 C4 C5 N3 -176.7(7) . .
N4 C4 C5 N3 4.0(11) . .
C2 N3 C5 C4 -11.7(10) . .
C1 N3 C5 C4 174.7(7) . .
C2 N3 C5 C6 166.9(7) . .
C1 N3 C5 C6 -6.7(12) . .
C4 C5 C6 C7 -4.8(12) . .
N3 C5 C6 C7 176.7(7) . .
C5 C6 C7 C8 1.3(14) . .
C6 C7 C8 C9 2.1(15) . .
C5 C4 C9 C8 -1.1(13) . .
N4 C4 C9 C8 178.3(8) . .
C7 C8 C9 C4 -2.3(14) . .
N4 C3 C12 C13 10.5(12) . .
C2 C3 C12 C13 -169.4(7) . .
C3 C12 C13 C18 100.7(10) . .
C3 C12 C13 C14 -84.0(11) . .
C18 C13 C14 C15 1.4(13) . .
C12 C13 C14 C15 -174.0(8) . .
C13 C14 C15 C16 -1.2(15) . .
C14 C15 C16 C17 -0.3(16) . .
C15 C16 C17 C18 1.6(15) . .
C16 C17 C18 C13 -1.3(14) . .
C14 C13 C18 C17 -0.2(13) . .
C12 C13 C18 C17 175.2(8) . .
